data_7125897
loop_
_publ_author_name
'Marczenko, Katherine M.'
'Chitnis, Saurabh S.'

_publ_section_title
;
 Bismuthanylstibanes.
;
_journal_issue 58
_journal_name_full 'Chemical communications (Cambridge, England)'
_journal_page_first 8015
_journal_page_last 8018
_journal_paper_doi 10.1039/d0cc00254b
_journal_volume 56
_journal_year 2020
_chemical_formula_moiety 'C38 H60 Bi N4 Sb Si4'
_chemical_formula_sum 'C38 H60 Bi N4 Sb Si4'
_chemical_formula_weight 1015.99
_space_group_crystal_system monoclinic
_space_group_IT_number 15
_space_group_name_Hall '-C 2yc'
_space_group_name_H-M_alt 'C 1 2/c 1'
_atom_sites_solution_hydrogens geom
_audit_creation_date 2020-01-07
_audit_creation_method
;
Olex2 1.2
(compiled 2018.05.29 svn.r3508 for OlexSys, GUI svn.r5506)
;
_audit_update_record
;
2020-01-07 deposited with the CCDC.	2020-02-03 downloaded from the CCDC.
;
_cell_angle_alpha 90
_cell_angle_beta 100.049(2)
_cell_angle_gamma 90
_cell_formula_units_Z 8
_cell_length_a 20.7764(8)
_cell_length_b 9.9748(4)
_cell_length_c 42.2992(15)
_cell_measurement_reflns_used 9827
_cell_measurement_temperature 120(2)
_cell_measurement_theta_max 72.09
_cell_measurement_theta_min 4.25
_cell_volume 8631.6(6)
_computing_cell_refinement 'SAINT V8.38A (?, 2016)'
_computing_data_reduction 'SAINT V8.38A (?, 2016)'
_computing_molecular_graphics 'Olex2 (Dolomanov et al., 2009)'
_computing_publication_material 'Olex2 (Dolomanov et al., 2009)'
_computing_structure_refinement 'XL (Sheldrick, 2008)'
_computing_structure_solution 'XT (Sheldrick, 2015)'
_diffrn_ambient_temperature 115
_diffrn_measured_fraction_theta_full 0.990
_diffrn_measured_fraction_theta_max 0.980
_diffrn_measurement_device_type 'Bruker D8 Quest Photon II'
_diffrn_measurement_method '\f and \w scans'
_diffrn_radiation_type CuK\a
_diffrn_radiation_wavelength 1.54178
_diffrn_reflns_av_R_equivalents 0.0536
_diffrn_reflns_av_unetI/netI 0.0306
_diffrn_reflns_Laue_measured_fraction_full 0.990
_diffrn_reflns_Laue_measured_fraction_max 0.980
_diffrn_reflns_limit_h_max 25
_diffrn_reflns_limit_h_min -24
_diffrn_reflns_limit_k_max 8
_diffrn_reflns_limit_k_min -11
_diffrn_reflns_limit_l_max 48
_diffrn_reflns_limit_l_min -52
_diffrn_reflns_number 60586
_diffrn_reflns_point_group_measured_fraction_full 0.990
_diffrn_reflns_point_group_measured_fraction_max 0.980
_diffrn_reflns_theta_full 67.679
_diffrn_reflns_theta_max 72.206
_diffrn_reflns_theta_min 2.121
_diffrn_standards_number 0
_exptl_absorpt_coefficient_mu 14.164
_exptl_absorpt_correction_T_max 0.7536
_exptl_absorpt_correction_T_min 0.4988
_exptl_absorpt_correction_type multi-scan
_exptl_absorpt_process_details
;
SADABS-2016/2 (Bruker,2016/2) was used for absorption correction.
wR2(int) was 0.1386 before and 0.0654 after correction.
The Ratio of minimum to maximum transmission is 0.6619.
The \l/2 correction factor is Not present.
;
_exptl_crystal_colour 'clear orange'
_exptl_crystal_colour_lustre clear
_exptl_crystal_colour_primary orange
_exptl_crystal_density_diffrn 1.564
_exptl_crystal_description plate
_exptl_crystal_F_000 4048
_exptl_crystal_size_max 0.0921
_exptl_crystal_size_mid 0.0576
_exptl_crystal_size_min 0.0206
_refine_diff_density_max 3.114
_refine_diff_density_min -1.938
_refine_diff_density_rms 0.135
_refine_ls_extinction_method none
_refine_ls_goodness_of_fit_ref 1.025
_refine_ls_hydrogen_treatment constr
_refine_ls_matrix_type full
_refine_ls_number_parameters 445
_refine_ls_number_reflns 8363
_refine_ls_number_restraints 0
_refine_ls_restrained_S_all 1.025
_refine_ls_R_factor_all 0.0416
_refine_ls_R_factor_gt 0.0334
_refine_ls_shift/su_max 0.004
_refine_ls_shift/su_mean 0.000
_refine_ls_structure_factor_coef Fsqd
_refine_ls_weighting_details 'w=1/[\s^2^(Fo^2^)+(0.0300P)^2^+96.2841P] where P=(Fo^2^+2Fc^2^)/3'
_refine_ls_weighting_scheme calc
_refine_ls_wR_factor_gt 0.0762
_refine_ls_wR_factor_ref 0.0809
_reflns_Friedel_coverage 0.000
_reflns_number_gt 7328
_reflns_number_total 8363
_reflns_threshold_expression 'I > 2\s(I)'
_cod_data_source_file d0cc00254b2.cif
_cod_data_source_block final
_cod_depositor_comments 'Adding full bibliography for 7125895--7125899.cif.'
_cod_database_code 7125897
_shelx_shelxl_version_number 2018/3
_shelx_space_group_comment
;
The symmetry employed for this shelxl refinement is uniquely defined
by the following loop, which should always be used as a source of
symmetry information in preference to the above space-group names.
They are only intended as comments.
;
_shelx_estimated_absorpt_t_max 0.759
_shelx_estimated_absorpt_t_min 0.355
_olex2_refinement_description
;
1. Fixed Uiso
 At 1.2 times of:
  All C(H) groups, All C(H,H) groups
 At 1.5 times of:
  All C(H,H,H) groups
2.a Secondary CH2 refined with riding coordinates:
 C27(H27A,H27B), C29(H29A,H29B), C37(H37A,H37B), C33(H33A,H33B), C35(H35A,
 H35B), C31(H31A,H31B)
2.b Aromatic/amide H refined with riding coordinates:
 C9(H9), C18(H18), C20(H20), C10(H10), C8(H8), C1(H1), C14(H14), C19(H19),
 C15(H15), C5(H5), C16(H16), C6(H6)
2.c Idealised Me refined as rotating group:
 C32(H32A,H32B,H32C), C24(H24A,H24B,H24C), C25(H25A,H25B,H25C), C28(H28A,H28B,
 H28C), C34(H34A,H34B,H34C), C30(H30A,H30B,H30C), C36(H36A,H36B,H36C), C26(H26A,
 H26B,H26C), C38(H38A,H38B,H38C), C23(H23A,H23B,H23C), C21(H21A,H21B,H21C),
 C22(H22A,H22B,H22C)
;
_olex2_submission_special_instructions 'No special instructions were received'

loop_
_space_group_symop_operation_xyz
'x, y, z'
'-x, y, -z+1/2'
'x+1/2, y+1/2, z'
'-x+1/2, y+1/2, -z+1/2'
'-x, -y, -z'
'x, -y, z-1/2'
'-x+1/2, -y+1/2, -z'
'x+1/2, -y+1/2, z-1/2'

loop_
_atom_site_label
_atom_site_type_symbol
_atom_site_fract_x
_atom_site_fract_y
_atom_site_fract_z
_atom_site_U_iso_or_equiv
_atom_site_adp_type
_atom_site_occupancy
_atom_site_site_symmetry_order
_atom_site_calc_flag
_atom_site_refinement_flags_posn
Bi1 Bi 0.71619(2) 0.34176(2) 0.65503(2) 0.02289(6) Uani 1 1 d .
Sb1 Sb 0.74894(2) 0.53424(3) 0.60642(2) 0.01713(7) Uani 1 1 d .
Si4 Si 0.89086(6) 0.47086(14) 0.58320(3) 0.0201(3) Uani 1 1 d .
Si3 Si 0.63875(6) 0.53201(14) 0.53830(3) 0.0203(3) Uani 1 1 d .
Si1 Si 0.57800(6) 0.43106(16) 0.68184(3) 0.0275(3) Uani 1 1 d .
Si2 Si 0.82919(7) 0.32354(15) 0.72180(3) 0.0275(3) Uani 1 1 d .
N3 N 0.68416(18) 0.4438(4) 0.57034(9) 0.0199(8) Uani 1 1 d .
N4 N 0.81983(17) 0.4084(4) 0.59481(9) 0.0210(8) Uani 1 1 d .
N1 N 0.64931(19) 0.4854(4) 0.66968(10) 0.0252(9) Uani 1 1 d .
N2 N 0.7855(2) 0.4317(4) 0.69326(9) 0.0248(9) Uani 1 1 d .
C11 C 0.6801(2) 0.3037(5) 0.57388(10) 0.0190(9) Uani 1 1 d .
C17 C 0.8031(2) 0.2709(5) 0.59444(10) 0.0201(9) Uani 1 1 d .
C27 C 0.9670(2) 0.4385(6) 0.61342(11) 0.0274(11) Uani 1 1 d .
H27A H 0.978509 0.342285 0.612887 0.033 Uiso 1 1 calc R
H27B H 1.003577 0.490899 0.607482 0.033 Uiso 1 1 calc R
C7 C 0.6702(2) 0.6199(5) 0.66899(10) 0.0225(10) Uani 1 1 d .
C12 C 0.7372(2) 0.2210(5) 0.58532(10) 0.0191(9) Uani 1 1 d .
C29 C 0.8812(2) 0.6578(6) 0.58078(12) 0.0274(11) Uani 1 1 d .
H29A H 0.843490 0.679170 0.563789 0.033 Uiso 1 1 calc R
H29B H 0.870804 0.690508 0.601395 0.033 Uiso 1 1 calc R
C9 C 0.6406(3) 0.8518(6) 0.65565(12) 0.0329(12) Uani 1 1 d .
H9 H 0.607436 0.914909 0.647715 0.039 Uiso 1 1 calc R
C18 C 0.8528(2) 0.1783(5) 0.60430(12) 0.0270(11) Uani 1 1 d .
H18 H 0.896292 0.210065 0.610455 0.032 Uiso 1 1 calc R
C20 C 0.7792(2) -0.0083(5) 0.59786(12) 0.0273(11) Uani 1 1 d .
H20 H 0.771386 -0.101802 0.599184 0.033 Uiso 1 1 calc R
C37 C 0.6398(2) 0.4402(6) 0.49986(11) 0.0274(11) Uani 1 1 d .
H37A H 0.620996 0.349780 0.501472 0.033 Uiso 1 1 calc R
H37B H 0.611470 0.488302 0.482233 0.033 Uiso 1 1 calc R
C4 C 0.7533(2) 0.7995(5) 0.67660(11) 0.0253(10) Uani 1 1 d .
C13 C 0.7262(2) 0.0807(5) 0.58791(11) 0.0238(10) Uani 1 1 d .
C3 C 0.7388(2) 0.6600(5) 0.67903(10) 0.0222(10) Uani 1 1 d .
C33 C 0.6803(3) 0.6981(6) 0.53749(12) 0.0300(11) Uani 1 1 d .
H33A H 0.682640 0.741661 0.558688 0.036 Uiso 1 1 calc R
H33B H 0.725633 0.683010 0.534010 0.036 Uiso 1 1 calc R
C10 C 0.7038(3) 0.8940(6) 0.66485(12) 0.0327(12) Uani 1 1 d .
H10 H 0.714423 0.986118 0.663390 0.039 Uiso 1 1 calc R
C8 C 0.6247(2) 0.7169(6) 0.65784(12) 0.0274(11) Uani 1 1 d .
H8 H 0.580416 0.690612 0.651358 0.033 Uiso 1 1 calc R
C1 C 0.8549(3) 0.6252(6) 0.69949(12) 0.0320(12) Uani 1 1 d .
H1 H 0.890577 0.566765 0.706710 0.038 Uiso 1 1 calc R
C32 C 0.9572(3) 0.4089(6) 0.52922(12) 0.0319(12) Uani 1 1 d .
H32A H 0.952988 0.359362 0.508961 0.048 Uiso 1 1 calc GR
H32B H 0.995032 0.375139 0.544251 0.048 Uiso 1 1 calc GR
H32C H 0.963355 0.504448 0.525201 0.048 Uiso 1 1 calc GR
C35 C 0.5514(2) 0.5612(6) 0.54284(12) 0.0298(12) Uani 1 1 d .
H35A H 0.531790 0.627977 0.526669 0.036 Uiso 1 1 calc R
H35B H 0.526814 0.476388 0.538259 0.036 Uiso 1 1 calc R
C14 C 0.6628(2) 0.0258(6) 0.58019(12) 0.0295(11) Uani 1 1 d .
H14 H 0.656566 -0.067755 0.582655 0.035 Uiso 1 1 calc R
C2 C 0.7929(2) 0.5701(5) 0.69071(10) 0.0237(10) Uani 1 1 d .
C19 C 0.8412(3) 0.0406(6) 0.60549(13) 0.0330(12) Uani 1 1 d .
H19 H 0.876670 -0.019307 0.611665 0.040 Uiso 1 1 calc R
C15 C 0.6107(2) 0.1051(6) 0.56930(13) 0.0323(12) Uani 1 1 d .
H15 H 0.568346 0.067111 0.563596 0.039 Uiso 1 1 calc R
C5 C 0.8176(3) 0.8481(6) 0.68661(13) 0.0350(12) Uani 1 1 d .
H5 H 0.826356 0.941214 0.685265 0.042 Uiso 1 1 calc R
C24 C 0.7697(3) 0.1983(7) 0.73261(14) 0.0428(15) Uani 1 1 d .
H24A H 0.734394 0.245212 0.740697 0.064 Uiso 1 1 calc GR
H24B H 0.792129 0.138050 0.749261 0.064 Uiso 1 1 calc GR
H24C H 0.751297 0.146065 0.713547 0.064 Uiso 1 1 calc GR
C16 C 0.6197(2) 0.2430(5) 0.56650(12) 0.0265(11) Uani 1 1 d .
H16 H 0.582551 0.297379 0.559183 0.032 Uiso 1 1 calc R
C31 C 0.8955(3) 0.3900(6) 0.54362(11) 0.0300(12) Uani 1 1 d .
H31A H 0.888888 0.292495 0.545976 0.036 Uiso 1 1 calc R
H31B H 0.858151 0.423464 0.527785 0.036 Uiso 1 1 calc R
C25 C 0.8663(3) 0.4134(7) 0.75917(13) 0.0472(16) Uani 1 1 d .
H25A H 0.907664 0.454404 0.756174 0.071 Uiso 1 1 calc GR
H25B H 0.874440 0.349686 0.777062 0.071 Uiso 1 1 calc GR
H25C H 0.836280 0.483365 0.763942 0.071 Uiso 1 1 calc GR
C28 C 0.9585(3) 0.4764(8) 0.64752(13) 0.0436(15) Uani 1 1 d .
H28A H 0.947198 0.571632 0.648165 0.065 Uiso 1 1 calc GR
H28B H 0.999345 0.459466 0.662417 0.065 Uiso 1 1 calc GR
H28C H 0.923370 0.422318 0.653790 0.065 Uiso 1 1 calc GR
C34 C 0.6462(3) 0.7930(7) 0.51154(14) 0.0422(15) Uani 1 1 d .
H34A H 0.645279 0.752502 0.490367 0.063 Uiso 1 1 calc GR
H34B H 0.669985 0.878184 0.512738 0.063 Uiso 1 1 calc GR
H34C H 0.601309 0.809311 0.514877 0.063 Uiso 1 1 calc GR
C30 C 0.9414(3) 0.7348(6) 0.57365(14) 0.0335(12) Uani 1 1 d .
H30A H 0.952297 0.703583 0.553262 0.050 Uiso 1 1 calc GR
H30B H 0.978569 0.718887 0.590967 0.050 Uiso 1 1 calc GR
H30C H 0.931603 0.830945 0.572205 0.050 Uiso 1 1 calc GR
C36 C 0.5435(3) 0.6107(8) 0.57615(14) 0.0467(16) Uani 1 1 d .
H36A H 0.497014 0.622793 0.576875 0.070 Uiso 1 1 calc GR
H36B H 0.566344 0.696502 0.580597 0.070 Uiso 1 1 calc GR
H36C H 0.562235 0.544698 0.592325 0.070 Uiso 1 1 calc GR
C6 C 0.8671(3) 0.7619(6) 0.69816(14) 0.0372(13) Uani 1 1 d .
H6 H 0.909926 0.795356 0.705320 0.045 Uiso 1 1 calc R
C26 C 0.8935(3) 0.2308(7) 0.70455(14) 0.0426(15) Uani 1 1 d .
H26A H 0.874182 0.193008 0.683655 0.064 Uiso 1 1 calc GR
H26B H 0.911166 0.158243 0.719139 0.064 Uiso 1 1 calc GR
H26C H 0.928769 0.292662 0.701829 0.064 Uiso 1 1 calc GR
C38 C 0.7075(3) 0.4254(8) 0.49128(16) 0.0524(19) Uani 1 1 d .
H38A H 0.704449 0.374648 0.471236 0.079 Uiso 1 1 calc GR
H38B H 0.736020 0.377570 0.508551 0.079 Uiso 1 1 calc GR
H38C H 0.725760 0.514372 0.488539 0.079 Uiso 1 1 calc GR
C23 C 0.5715(4) 0.5076(9) 0.72103(15) 0.058(2) Uani 1 1 d .
H23A H 0.608025 0.477392 0.737316 0.087 Uiso 1 1 calc GR
H23B H 0.530120 0.480570 0.727299 0.087 Uiso 1 1 calc GR
H23C H 0.572758 0.605519 0.719208 0.087 Uiso 1 1 calc GR
C21 C 0.5006(3) 0.4661(9) 0.65344(16) 0.058(2) Uani 1 1 d .
H21A H 0.489527 0.561220 0.654608 0.087 Uiso 1 1 calc GR
H21B H 0.465316 0.411339 0.659246 0.087 Uiso 1 1 calc GR
H21C H 0.506436 0.444105 0.631526 0.087 Uiso 1 1 calc GR
C22 C 0.5817(4) 0.2458(8) 0.6860(2) 0.069(2) Uani 1 1 d .
H22A H 0.584676 0.205218 0.665211 0.103 Uiso 1 1 calc GR
H22B H 0.542228 0.213494 0.693293 0.103 Uiso 1 1 calc GR
H22C H 0.620289 0.220785 0.701749 0.103 Uiso 1 1 calc GR

loop_
_atom_site_aniso_label
_atom_site_aniso_U_11
_atom_site_aniso_U_22
_atom_site_aniso_U_33
_atom_site_aniso_U_23
_atom_site_aniso_U_13
_atom_site_aniso_U_12
Bi1 0.03202(11) 0.01915(11) 0.01674(9) -0.00076(7) 0.00216(7) 0.00049(7)
Sb1 0.01889(14) 0.01707(16) 0.01332(13) -0.00297(10) -0.00298(10) 0.00276(11)
Si4 0.0184(6) 0.0237(7) 0.0169(6) -0.0010(5) -0.0009(4) -0.0001(5)
Si3 0.0212(6) 0.0205(7) 0.0166(6) -0.0005(5) -0.0039(5) 0.0016(5)
Si1 0.0243(7) 0.0339(9) 0.0232(6) -0.0023(6) 0.0007(5) -0.0064(6)
Si2 0.0336(7) 0.0291(8) 0.0184(6) 0.0045(5) 0.0007(5) 0.0072(6)
N3 0.0204(18) 0.020(2) 0.0163(18) -0.0015(15) -0.0049(14) 0.0006(15)
N4 0.0157(18) 0.020(2) 0.025(2) -0.0045(16) -0.0005(15) 0.0007(15)
N1 0.024(2) 0.023(2) 0.029(2) -0.0064(17) 0.0051(16) -0.0002(17)
N2 0.031(2) 0.022(2) 0.0174(19) -0.0022(16) -0.0070(16) 0.0024(17)
C11 0.025(2) 0.012(2) 0.018(2) -0.0032(17) -0.0013(17) 0.0013(17)
C17 0.025(2) 0.016(3) 0.019(2) -0.0009(17) -0.0001(17) 0.0016(18)
C27 0.023(2) 0.034(3) 0.024(2) 0.004(2) 0.0000(19) -0.001(2)
C7 0.029(2) 0.024(3) 0.014(2) -0.0050(18) 0.0040(18) -0.0018(19)
C12 0.020(2) 0.020(3) 0.017(2) -0.0025(18) 0.0003(17) -0.0015(18)
C29 0.024(2) 0.030(3) 0.027(2) 0.000(2) 0.0024(19) -0.005(2)
C9 0.033(3) 0.038(4) 0.024(3) 0.001(2) -0.003(2) 0.010(2)
C18 0.021(2) 0.023(3) 0.034(3) 0.000(2) -0.002(2) 0.0046(19)
C20 0.036(3) 0.015(3) 0.029(3) -0.001(2) 0.002(2) 0.003(2)
C37 0.029(3) 0.032(3) 0.018(2) -0.005(2) -0.0021(19) -0.005(2)
C4 0.033(3) 0.025(3) 0.018(2) -0.0041(19) 0.0047(19) -0.002(2)
C13 0.031(3) 0.019(3) 0.020(2) -0.0044(18) 0.0002(19) 0.001(2)
C3 0.026(2) 0.026(3) 0.013(2) -0.0041(18) 0.0002(17) 0.002(2)
C33 0.032(3) 0.028(3) 0.027(3) 0.001(2) -0.003(2) 0.001(2)
C10 0.047(3) 0.023(3) 0.028(3) 0.000(2) 0.005(2) 0.003(2)
C8 0.027(2) 0.025(3) 0.028(3) -0.002(2) 0.000(2) 0.000(2)
C1 0.028(3) 0.038(4) 0.028(3) -0.002(2) 0.000(2) 0.005(2)
C32 0.036(3) 0.032(3) 0.027(3) -0.003(2) 0.007(2) -0.002(2)
C35 0.025(2) 0.034(3) 0.028(3) 0.003(2) -0.001(2) 0.007(2)
C14 0.034(3) 0.021(3) 0.033(3) -0.004(2) 0.005(2) -0.005(2)
C2 0.029(2) 0.028(3) 0.014(2) -0.0023(18) 0.0019(18) 0.001(2)
C19 0.029(3) 0.025(3) 0.042(3) 0.001(2) -0.001(2) 0.010(2)
C15 0.024(2) 0.030(3) 0.040(3) -0.003(2) -0.002(2) -0.005(2)
C5 0.039(3) 0.030(3) 0.035(3) -0.003(2) 0.004(2) -0.012(2)
C24 0.042(3) 0.050(4) 0.035(3) 0.017(3) 0.003(2) 0.003(3)
C16 0.020(2) 0.024(3) 0.033(3) 0.000(2) -0.0036(19) 0.0007(19)
C31 0.033(3) 0.036(3) 0.019(2) -0.002(2) 0.000(2) -0.003(2)
C25 0.063(4) 0.050(4) 0.023(3) 0.000(3) -0.007(3) 0.012(3)
C28 0.038(3) 0.066(5) 0.024(3) 0.002(3) -0.004(2) -0.005(3)
C34 0.043(3) 0.037(4) 0.041(3) 0.018(3) -0.009(3) -0.002(3)
C30 0.032(3) 0.028(3) 0.042(3) 0.000(2) 0.007(2) -0.008(2)
C36 0.045(3) 0.061(5) 0.036(3) 0.003(3) 0.011(3) 0.021(3)
C6 0.029(3) 0.038(4) 0.042(3) -0.005(3) 0.001(2) -0.010(2)
C26 0.050(4) 0.041(4) 0.039(3) 0.014(3) 0.012(3) 0.019(3)
C38 0.040(3) 0.076(5) 0.043(3) -0.029(3) 0.013(3) -0.009(3)
C23 0.058(4) 0.084(6) 0.037(3) -0.020(3) 0.020(3) -0.031(4)
C21 0.034(3) 0.087(6) 0.048(4) 0.020(4) -0.006(3) -0.015(3)
C22 0.047(4) 0.043(5) 0.119(7) 0.005(4) 0.023(4) -0.014(3)

loop_
_atom_type_symbol
_atom_type_description
_atom_type_scat_dispersion_real
_atom_type_scat_dispersion_imag
_atom_type_scat_source
C C 0.0181 0.0091 'International Tables Vol C Tables 4.2.6.8 and 6.1.1.4'
H H 0.0000 0.0000 'International Tables Vol C Tables 4.2.6.8 and 6.1.1.4'
Bi Bi -4.0111 8.9310 'International Tables Vol C Tables 4.2.6.8 and 6.1.1.4'
N N 0.0311 0.0180 'International Tables Vol C Tables 4.2.6.8 and 6.1.1.4'
Sb Sb -0.0562 5.8946 'International Tables Vol C Tables 4.2.6.8 and 6.1.1.4'
Si Si 0.2541 0.3302 'International Tables Vol C Tables 4.2.6.8 and 6.1.1.4'

loop_
_geom_angle_atom_site_label_1
_geom_angle_atom_site_label_2
_geom_angle_atom_site_label_3
_geom_angle
N1 Bi1 Sb1 90.37(12)
N1 Bi1 N2 83.58(15)
N2 Bi1 Sb1 92.64(11)
N3 Sb1 Bi1 91.75(11)
N3 Sb1 N4 87.61(15)
N4 Sb1 Bi1 91.76(12)
N4 Si4 C27 113.5(2)
N4 Si4 C29 106.4(2)
N4 Si4 C31 105.9(2)
C29 Si4 C27 106.1(2)
C31 Si4 C27 111.4(2)
C31 Si4 C29 113.6(2)
N3 Si3 C37 109.9(2)
N3 Si3 C33 105.8(2)
N3 Si3 C35 113.5(2)
C37 Si3 C33 110.0(2)
C37 Si3 C35 108.8(2)
C33 Si3 C35 108.7(3)
N1 Si1 C23 109.6(3)
N1 Si1 C21 115.8(3)
N1 Si1 C22 108.4(3)
C23 Si1 C21 108.1(4)
C23 Si1 C22 109.5(4)
C22 Si1 C21 105.4(4)
N2 Si2 C24 107.2(2)
N2 Si2 C25 112.1(3)
N2 Si2 C26 110.8(2)
C24 Si2 C26 108.2(3)
C25 Si2 C24 107.9(3)
C25 Si2 C26 110.5(3)
Si3 N3 Sb1 123.3(2)
C11 N3 Sb1 113.5(3)
C11 N3 Si3 123.2(3)
Si4 N4 Sb1 121.6(2)
C17 N4 Sb1 114.2(3)
C17 N4 Si4 124.1(3)
Si1 N1 Bi1 120.2(2)
C7 N1 Bi1 114.1(3)
C7 N1 Si1 125.7(3)
Si2 N2 Bi1 117.2(2)
C2 N2 Bi1 114.8(3)
C2 N2 Si2 127.8(3)
N3 C11 C12 122.5(4)
C16 C11 N3 118.7(4)
C16 C11 C12 118.8(4)
N4 C17 C12 123.8(4)
C18 C17 N4 118.1(4)
C18 C17 C12 118.0(5)
Si4 C27 H27A 109.2
Si4 C27 H27B 109.2
H27A C27 H27B 107.9
C28 C27 Si4 112.1(4)
C28 C27 H27A 109.2
C28 C27 H27B 109.2
N1 C7 C3 122.7(4)
C8 C7 N1 118.6(4)
C8 C7 C3 118.7(5)
C17 C12 C11 124.9(4)
C13 C12 C11 116.7(4)
C13 C12 C17 118.4(4)
Si4 C29 H29A 108.5
Si4 C29 H29B 108.5
H29A C29 H29B 107.5
C30 C29 Si4 115.1(4)
C30 C29 H29A 108.5
C30 C29 H29B 108.5
C10 C9 H9 119.8
C10 C9 C8 120.3(5)
C8 C9 H9 119.8
C17 C18 H18 118.7
C17 C18 C19 122.6(5)
C19 C18 H18 118.7
C13 C20 H20 120.0
C19 C20 H20 120.0
C19 C20 C13 119.9(5)
Si3 C37 H37A 108.7
Si3 C37 H37B 108.7
H37A C37 H37B 107.6
C38 C37 Si3 114.0(4)
C38 C37 H37A 108.7
C38 C37 H37B 108.7
C10 C4 C3 121.5(5)
C5 C4 C3 120.7(5)
C5 C4 C10 117.8(5)
C20 C13 C12 120.7(5)
C14 C13 C12 121.3(5)
C14 C13 C20 118.0(5)
C4 C3 C7 116.7(4)
C4 C3 C2 117.7(4)
C2 C3 C7 125.6(5)
Si3 C33 H33A 108.8
Si3 C33 H33B 108.8
H33A C33 H33B 107.7
C34 C33 Si3 113.8(4)
C34 C33 H33A 108.8
C34 C33 H33B 108.8
C9 C10 C4 119.8(5)
C9 C10 H10 120.1
C4 C10 H10 120.1
C7 C8 C9 123.0(5)
C7 C8 H8 118.5
C9 C8 H8 118.5
C2 C1 H1 118.6
C6 C1 H1 118.6
C6 C1 C2 122.9(5)
H32A C32 H32B 109.5
H32A C32 H32C 109.5
H32B C32 H32C 109.5
C31 C32 H32A 109.5
C31 C32 H32B 109.5
C31 C32 H32C 109.5
Si3 C35 H35A 108.8
Si3 C35 H35B 108.8
H35A C35 H35B 107.7
C36 C35 Si3 113.9(4)
C36 C35 H35A 108.8
C36 C35 H35B 108.8
C13 C14 H14 119.7
C15 C14 C13 120.6(5)
C15 C14 H14 119.7
N2 C2 C3 123.3(4)
C1 C2 N2 118.6(5)
C1 C2 C3 118.2(5)
C18 C19 H19 119.8
C20 C19 C18 120.4(5)
C20 C19 H19 119.8
C14 C15 H15 120.2
C14 C15 C16 119.6(5)
C16 C15 H15 120.2
C4 C5 H5 119.9
C6 C5 C4 120.3(6)
C6 C5 H5 119.9
Si2 C24 H24A 109.5
Si2 C24 H24B 109.5
Si2 C24 H24C 109.5
H24A C24 H24B 109.5
H24A C24 H24C 109.5
H24B C24 H24C 109.5
C11 C16 C15 122.9(5)
C11 C16 H16 118.5
C15 C16 H16 118.5
Si4 C31 H31A 107.6
Si4 C31 H31B 107.6
C32 C31 Si4 118.8(4)
C32 C31 H31A 107.6
C32 C31 H31B 107.6
H31A C31 H31B 107.1
Si2 C25 H25A 109.5
Si2 C25 H25B 109.5
Si2 C25 H25C 109.5
H25A C25 H25B 109.5
H25A C25 H25C 109.5
H25B C25 H25C 109.5
C27 C28 H28A 109.5
C27 C28 H28B 109.5
C27 C28 H28C 109.5
H28A C28 H28B 109.5
H28A C28 H28C 109.5
H28B C28 H28C 109.5
C33 C34 H34A 109.5
C33 C34 H34B 109.5
C33 C34 H34C 109.5
H34A C34 H34B 109.5
H34A C34 H34C 109.5
H34B C34 H34C 109.5
C29 C30 H30A 109.5
C29 C30 H30B 109.5
C29 C30 H30C 109.5
H30A C30 H30B 109.5
H30A C30 H30C 109.5
H30B C30 H30C 109.5
C35 C36 H36A 109.5
C35 C36 H36B 109.5
C35 C36 H36C 109.5
H36A C36 H36B 109.5
H36A C36 H36C 109.5
H36B C36 H36C 109.5
C1 C6 H6 119.9
C5 C6 C1 120.2(5)
C5 C6 H6 119.9
Si2 C26 H26A 109.5
Si2 C26 H26B 109.5
Si2 C26 H26C 109.5
H26A C26 H26B 109.5
H26A C26 H26C 109.5
H26B C26 H26C 109.5
C37 C38 H38A 109.5
C37 C38 H38B 109.5
C37 C38 H38C 109.5
H38A C38 H38B 109.5
H38A C38 H38C 109.5
H38B C38 H38C 109.5
Si1 C23 H23A 109.5
Si1 C23 H23B 109.5
Si1 C23 H23C 109.5
H23A C23 H23B 109.5
H23A C23 H23C 109.5
H23B C23 H23C 109.5
Si1 C21 H21A 109.5
Si1 C21 H21B 109.5
Si1 C21 H21C 109.5
H21A C21 H21B 109.5
H21A C21 H21C 109.5
H21B C21 H21C 109.5
Si1 C22 H22A 109.5
Si1 C22 H22B 109.5
Si1 C22 H22C 109.5
H22A C22 H22B 109.5
H22A C22 H22C 109.5
H22B C22 H22C 109.5

loop_
_geom_bond_atom_site_label_1
_geom_bond_atom_site_label_2
_geom_bond_distance
Bi1 Sb1 2.9776(4)
Bi1 N1 2.161(4)
Bi1 N2 2.164(4)
Sb1 N3 2.059(4)
Sb1 N4 2.059(4)
Si4 N4 1.749(4)
Si4 C27 1.880(5)
Si4 C29 1.876(6)
Si4 C31 1.876(5)
Si3 N3 1.748(4)
Si3 C37 1.870(5)
Si3 C33 1.871(6)
Si3 C35 1.880(5)
Si1 N1 1.737(4)
Si1 C23 1.852(6)
Si1 C21 1.864(6)
Si1 C22 1.857(8)
Si2 N2 1.750(4)
Si2 C24 1.870(6)
Si2 C25 1.863(6)
Si2 C26 1.875(6)
N3 C11 1.409(6)
N4 C17 1.414(6)
N1 C7 1.412(7)
N2 C2 1.395(7)
C11 C12 1.456(6)
C11 C16 1.380(7)
C17 C12 1.445(6)
C17 C18 1.394(7)
C27 H27A 0.9900
C27 H27B 0.9900
C27 C28 1.531(7)
C7 C3 1.470(7)
C7 C8 1.378(7)
C12 C13 1.425(7)
C29 H29A 0.9900
C29 H29B 0.9900
C29 C30 1.541(7)
C9 H9 0.9500
C9 C10 1.368(8)
C9 C8 1.393(8)
C18 H18 0.9500
C18 C19 1.397(8)
C20 H20 0.9500
C20 C13 1.419(7)
C20 C19 1.362(8)
C37 H37A 0.9900
C37 H37B 0.9900
C37 C38 1.520(8)
C4 C3 1.431(7)
C4 C10 1.420(7)
C4 C5 1.415(7)
C13 C14 1.411(7)
C3 C2 1.454(7)
C33 H33A 0.9900
C33 H33B 0.9900
C33 C34 1.527(7)
C10 H10 0.9500
C8 H8 0.9500
C1 H1 0.9500
C1 C2 1.391(7)
C1 C6 1.390(9)
C32 H32A 0.9800
C32 H32B 0.9800
C32 H32C 0.9800
C32 C31 1.525(7)
C35 H35A 0.9900
C35 H35B 0.9900
C35 C36 1.528(8)
C14 H14 0.9500
C14 C15 1.354(8)
C19 H19 0.9500
C15 H15 0.9500
C15 C16 1.396(8)
C5 H5 0.9500
C5 C6 1.363(8)
C24 H24A 0.9800
C24 H24B 0.9800
C24 H24C 0.9800
C16 H16 0.9500
C31 H31A 0.9900
C31 H31B 0.9900
C25 H25A 0.9800
C25 H25B 0.9800
C25 H25C 0.9800
C28 H28A 0.9800
C28 H28B 0.9800
C28 H28C 0.9800
C34 H34A 0.9800
C34 H34B 0.9800
C34 H34C 0.9800
C30 H30A 0.9800
C30 H30B 0.9800
C30 H30C 0.9800
C36 H36A 0.9800
C36 H36B 0.9800
C36 H36C 0.9800
C6 H6 0.9500
C26 H26A 0.9800
C26 H26B 0.9800
C26 H26C 0.9800
C38 H38A 0.9800
C38 H38B 0.9800
C38 H38C 0.9800
C23 H23A 0.9800
C23 H23B 0.9800
C23 H23C 0.9800
C21 H21A 0.9800
C21 H21B 0.9800
C21 H21C 0.9800
C22 H22A 0.9800
C22 H22B 0.9800
C22 H22C 0.9800
